data_4103562
loop_
_publ_author_name
'Shou-Fei Zhu'
'Xiao-Guang Song'
'Yu Li'
'Yan Cai'
'Qi-Lin Zhou'

_publ_section_title
;
 Enantioselective Copper-Catalyzed Intramolecular O-H Insertion: An
 Efficient Approach to Chiral 2-Carboxy Cyclic Ethers
;
_journal_name_full 'Journal of the American Chemical Society'
_journal_page_first 16374
_journal_page_last 16376
_journal_paper_doi 10.1021/ja1078464
_journal_volume 132
_journal_year 2010
_chemical_formula_sum 'C11 H11 Br O3'
_chemical_formula_weight 271.11
_space_group_IT_number 19
_symmetry_Int_Tables_number 19
_symmetry_space_group_name_Hall 'P 2ac 2ab'
_symmetry_space_group_name_H-M 'P 21 21 21'
_audit_creation_date 10-03-26
_audit_creation_method 'Created with Diamond (www.crystalimpact.com)'
_audit_update_record 10-03-26
_cell_angle_alpha 90.000
_cell_angle_beta 90.000
_cell_angle_gamma 90.000
_cell_formula_units_Z 4
_cell_length_a 4.1295(8)
_cell_length_b 6.9199(14)
_cell_length_c 36.0350(72)
_cell_volume 1029.7(4)
_cod_data_source_file ja1078464_si_001.cif
_cod_data_source_block '_c1003'
_cod_original_cell_volume 1029.7
_cod_original_sg_symbol_Hall P_2ac_2ab
_cod_original_formula_sum 'Br O3 C11 H11'
_cod_database_code 4103562

loop_
_symmetry_equiv_pos_site_id
_symmetry_equiv_pos_as_xyz
1 'x, y, z'
2 '0.500-x, -y, 0.500+z'
3 '0.500+x, 0.500-y, -z'
4 '-x, 0.500+y, 0.500-z'

loop_
_atom_site_aniso_label
_atom_site_aniso_U_11
_atom_site_aniso_U_22
_atom_site_aniso_U_33
_atom_site_aniso_U_12
_atom_site_aniso_U_13
_atom_site_aniso_U_23
BR1 0.02577 0.01896 0.01985 0.00009 -0.00159 0.00357
O1 0.02140 0.01523 0.01454 0.00237 0.00189 -0.00272
O2 0.03090 0.01777 0.02281 0.00567 0.00531 -0.00056
O3 0.02817 0.02139 0.01314 0.00409 0.00148 0.00140
C1 0.02178 0.01371 0.01891 -0.00028 -0.00035 -0.00203
C2 0.01583 0.01656 0.01667 -0.00341 0.00150 -0.00135
C3 0.01838 0.01313 0.01982 -0.00298 0.00216 -0.00204
C4 0.01705 0.01923 0.01908 -0.00302 0.00070 0.00247
C5 0.02074 0.02427 0.01481 -0.00304 0.00191 -0.00084
C6 0.02333 0.01668 0.01835 0.00009 0.00136 -0.00327
C7 0.01625 0.01497 0.01715 -0.00313 0.00252 -0.00093
C8 0.02371 0.01537 0.01643 0.00071 0.00081 -0.00233
C9 0.01637 0.01438 0.01828 0.00133 0.00339 -0.00304
C10 0.01867 0.01769 0.01624 -0.00447 -0.00122 -0.00103
C11 0.04003 0.02962 0.01730 0.00192 0.00102 0.00721

loop_
_atom_site_label
_atom_site_type_symbol
_atom_site_fract_x
_atom_site_fract_y
_atom_site_fract_z
_atom_site_occupancy
_atom_site_symmetry_multiplicity
_atom_site_Wyckoff_symbol
_atom_site_calc_flag
_atom_site_thermal_displace_type
_atom_site_U_iso_or_equiv
BR1 Br -0.4729 0.6143 0.0347 1.000 4 a d Uani ?
O1 O 0.0952 0.1552 0.1784 1.000 4 a d Uani ?
O2 O 0.5710 -0.2714 0.1742 1.000 4 a d Uani ?
O3 O 0.2611 -0.1376 0.2181 1.000 4 a d Uani ?
C1 C 0.0680 0.3327 0.1581 1.000 4 a d Uani ?
H1A H 0.2786 0.4011 0.1588 1.000 4 a d Uiso -1.20000
H1B H -0.0949 0.4165 0.1703 1.000 4 a d Uiso -1.20000
C2 C -0.0293 0.2993 0.1185 1.000 4 a d Uani ?
C3 C -0.1825 0.4457 0.0986 1.000 4 a d Uani ?
H3 H -0.2278 0.5664 0.1100 1.000 4 a d Uiso -1.20000
C4 C -0.2671 0.4138 0.0623 1.000 4 a d Uani ?
C5 C -0.2054 0.2402 0.0448 1.000 4 a d Uani ?
H5 H -0.2646 0.2208 0.0196 1.000 4 a d Uiso -1.20000
C6 C -0.0546 0.0943 0.0650 1.000 4 a d Uani ?
H6 H -0.0114 -0.0263 0.0534 1.000 4 a d Uiso -1.20000
C7 C 0.0335 0.1219 0.1016 1.000 4 a d Uani ?
C8 C 0.1817 -0.0413 0.1236 1.000 4 a d Uani ?
H8A H 0.3578 -0.1010 0.1089 1.000 4 a d Uiso -1.20000
H8B H 0.0151 -0.1414 0.1282 1.000 4 a d Uiso -1.20000
C9 C 0.3173 0.0283 0.1606 1.000 4 a d Uani ?
H9 H 0.5219 0.1012 0.1557 1.000 4 a d Uiso -1.20000
C10 C 0.3975 -0.1431 0.1848 1.000 4 a d Uani ?
C11 C 0.3359 -0.3007 0.2419 1.000 4 a d Uani ?
H11A H 0.2842 -0.4212 0.2289 1.000 4 a d Uiso -1.50000
H11B H 0.2072 -0.2923 0.2646 1.000 4 a d Uiso -1.50000
H11C H 0.5668 -0.2988 0.2481 1.000 4 a d Uiso -1.50000

loop_
_atom_type_symbol
_atom_type_radius_bond
Br 1.200
O 1.200
C 1.200
H 1.200
